data_1514351
loop_
_publ_author_name
'Della Monica, Francesco'
'Luciano, Ermanno'
'Roviello, Giuseppina'
'Grassi, Alfonso'
'Milione, Stefano'
'Capacchione, Carmine'

_publ_section_title
;
 Group 4 Metal Complexes Bearing Thioetherphenolate Ligands. Coordination
 Chemistry and Ring-Opening Polymerization Catalysis
;
_journal_issue 9
_journal_name_full Macromolecules
_journal_page_first 2830
_journal_paper_doi 10.1021/ma5003358
_journal_volume 47
_journal_year 2014
_chemical_formula_moiety 'C48 H68 O4 S2 Zr  C5'
_chemical_formula_sum 'C53 H68 O4 S2 Zr'
_chemical_formula_weight 924.41
_chemical_name_systematic
; 
bis(2,4-Di-tert-butyl-6-phenylsulfonyl-phenolate)zirconium
bis(tert-butoxide)
;
_space_group_IT_number 15
_symmetry_cell_setting monoclinic
_symmetry_space_group_name_Hall '-C 2yc'
_symmetry_space_group_name_H-M 'C 1 2/c 1'
_atom_sites_solution_hydrogens geom
_atom_sites_solution_primary direct
_atom_sites_solution_secondary difmap
_audit_creation_method SHELXL-97
_cell_angle_alpha 90.00
_cell_angle_beta 111.94(1)
_cell_angle_gamma 90.00
_cell_formula_units_Z 4
_cell_length_a 23.924(1)
_cell_length_b 18.448(2)
_cell_length_c 12.936(5)
_cell_measurement_reflns_used 169
_cell_measurement_temperature 173(2)
_cell_measurement_theta_max 19.255
_cell_measurement_theta_min 3.059
_cell_volume 5296(2)
_computing_cell_refinement 'Dirax/lsq (Duisenberg & Schreurs 1989-2000)'
_computing_data_collection 'Collect (Nonius BV, 1997-2000)'
_computing_data_reduction 'EvalCCD (Duisenberg & Schreurs 1990-2000)'
_computing_molecular_graphics 'Ortep-3 for Windows (Farrugia, 1997)'
_computing_structure_refinement 'SHELXL-97 (Sheldrick, 1997)'
_computing_structure_solution 'SHELXS-97 (Sheldrick, 1990)'
_diffrn_ambient_temperature 173(2)
_diffrn_detector 'CCD plate'
_diffrn_detector_area_resol_mean 9
_diffrn_measured_fraction_theta_full 0.993
_diffrn_measured_fraction_theta_max 0.993
_diffrn_measurement_device_type 'Bruker-Nonius KappaCCD'
_diffrn_measurement_method 'CCD rotation images, thick slices'
_diffrn_radiation_monochromator graphite
_diffrn_radiation_source 'fine-focus sealed tube'
_diffrn_radiation_type MoK\a
_diffrn_radiation_wavelength 0.71073
_diffrn_reflns_av_R_equivalents 0.0691
_diffrn_reflns_av_sigmaI/netI 0.0827
_diffrn_reflns_limit_h_max 31
_diffrn_reflns_limit_h_min -31
_diffrn_reflns_limit_k_max 21
_diffrn_reflns_limit_k_min -23
_diffrn_reflns_limit_l_max 15
_diffrn_reflns_limit_l_min -16
_diffrn_reflns_number 21950
_diffrn_reflns_theta_full 27.50
_diffrn_reflns_theta_max 27.50
_diffrn_reflns_theta_min 3.20
_diffrn_source 'Enraf Nonius FR590'
_exptl_absorpt_coefficient_mu 0.326
_exptl_absorpt_correction_T_max 0.9681
_exptl_absorpt_correction_T_min 0.9527
_exptl_absorpt_correction_type multi-scan
_exptl_absorpt_process_details
;
SADABS(Bruker 2000)
;
_exptl_crystal_colour white
_exptl_crystal_density_diffrn 1.159
_exptl_crystal_density_method 'not measured'
_exptl_crystal_description prism
_exptl_crystal_F_000 1960
_exptl_crystal_size_max 0.15
_exptl_crystal_size_mid 0.10
_exptl_crystal_size_min 0.10
_refine_diff_density_max 0.354
_refine_diff_density_min -0.362
_refine_diff_density_rms 0.078
_refine_ls_extinction_method none
_refine_ls_goodness_of_fit_ref 1.068
_refine_ls_hydrogen_treatment constr
_refine_ls_matrix_type full
_refine_ls_number_parameters 275
_refine_ls_number_reflns 6053
_refine_ls_number_restraints 2
_refine_ls_restrained_S_all 1.068
_refine_ls_R_factor_all 0.0999
_refine_ls_R_factor_gt 0.0482
_refine_ls_shift/su_max 0.001
_refine_ls_shift/su_mean 0.000
_refine_ls_structure_factor_coef Fsqd
_refine_ls_weighting_details 'calc w=1/[\s^2^(Fo^2^)+(0.0231P)^2^+10.9604P] where P=(Fo^2^+2Fc^2^)/3'
_refine_ls_weighting_scheme calc
_refine_ls_wR_factor_gt 0.0882
_refine_ls_wR_factor_ref 0.1024
_reflns_number_gt 4056
_reflns_number_total 6053
_reflns_threshold_expression >2sigma(I)
_cod_data_source_file ma5003358_si_002.cif
_cod_data_source_block shelxl
_cod_depositor_comments 'Adding full bibliography for 1514351.cif.'
_cod_original_cell_volume 5295.7(2)
_cod_original_sg_symbol_H-M C2/c
_cod_database_code 1514351

loop_
_symmetry_equiv_pos_as_xyz
'x, y, z'
'-x, y, -z+1/2'
'x+1/2, y+1/2, z'
'-x+1/2, y+1/2, -z+1/2'
'-x, -y, -z'
'x, -y, z-1/2'
'-x+1/2, -y+1/2, -z'
'x+1/2, -y+1/2, z-1/2'

loop_
_atom_site_label
_atom_site_type_symbol
_atom_site_fract_x
_atom_site_fract_y
_atom_site_fract_z
_atom_site_U_iso_or_equiv
_atom_site_adp_type
_atom_site_occupancy
_atom_site_symmetry_multiplicity
_atom_site_calc_flag
_atom_site_refinement_flags
Zr1 Zr 1.0000 0.30539(2) 0.2500 0.02023(11) Uani 1 2 d S
S2 S 0.93582(3) 0.16969(4) 0.15137(6) 0.02435(17) Uani 1 1 d .
O3 O 0.94324(8) 0.27439(10) 0.32478(17) 0.0258(5) Uani 1 1 d .
O4 O 0.94903(9) 0.36762(11) 0.13637(18) 0.0312(5) Uani 1 1 d .
C5 C 0.90532(12) 0.22061(14) 0.3203(2) 0.0222(6) Uani 1 1 d .
C6 C 0.89666(12) 0.16371(15) 0.2437(2) 0.0240(6) Uani 1 1 d .
C7 C 0.86189(13) 0.10386(15) 0.2440(2) 0.0259(6) Uani 1 1 d .
H7 H 0.8585 0.0653 0.1934 0.026 Uiso 1 1 calc R
C8 C 0.87322(12) 0.21898(15) 0.3928(2) 0.0222(6) Uani 1 1 d .
C9 C 0.83214(13) 0.09927(15) 0.3167(2) 0.0267(7) Uani 1 1 d .
C10 C 0.88114(13) 0.19667(16) 0.0205(2) 0.0263(6) Uani 1 1 d .
C11 C 0.87664(13) 0.28350(16) 0.4699(3) 0.0280(7) Uani 1 1 d .
C12 C 0.81970(13) 0.19519(17) -0.0067(3) 0.0327(7) Uani 1 1 d .
H12 H 0.8036 0.1798 0.0466 0.033 Uiso 1 1 calc R
C13 C 0.90423(15) 0.21811(19) -0.0579(3) 0.0391(8) Uani 1 1 d .
H13 H 0.9466 0.2184 -0.0397 0.039 Uiso 1 1 calc R
C14 C 0.83837(13) 0.15833(16) 0.3885(3) 0.0270(7) Uani 1 1 d .
H14 H 0.8172 0.1566 0.4376 0.027 Uiso 1 1 calc R
C15 C 0.79399(15) 0.03405(17) 0.3228(3) 0.0353(8) Uani 1 1 d .
C16 C 0.85556(15) 0.35222(16) 0.4000(3) 0.0347(8) Uani 1 1 d .
H16A H 0.8541 0.3925 0.4484 0.035 Uiso 1 1 calc R
H16B H 0.8153 0.3443 0.3433 0.035 Uiso 1 1 calc R
H16C H 0.8837 0.3640 0.3637 0.035 Uiso 1 1 calc R
C17 C 0.94119(14) 0.29381(19) 0.5545(3) 0.0389(8) Uani 1 1 d .
H17A H 0.9680 0.3045 0.5148 0.039 Uiso 1 1 calc R
H17B H 0.9546 0.2494 0.5983 0.039 Uiso 1 1 calc R
H17C H 0.9422 0.3342 0.6044 0.039 Uiso 1 1 calc R
C18 C 0.92048(18) 0.49061(18) 0.1459(3) 0.0499(10) Uani 1 1 d .
H18A H 0.9203 0.4787 0.2195 0.050 Uiso 1 1 calc R
H18B H 0.8890 0.5265 0.1098 0.050 Uiso 1 1 calc R
H18C H 0.9599 0.5106 0.1541 0.050 Uiso 1 1 calc R
C19 C 0.90846(14) 0.42208(16) 0.0745(3) 0.0308(7) Uani 1 1 d .
C20 C 0.78145(15) 0.21625(17) -0.1125(3) 0.0397(8) Uani 1 1 d .
H20 H 0.7391 0.2154 -0.1314 0.040 Uiso 1 1 calc R
C21 C 0.84466(14) 0.39512(19) 0.0495(3) 0.0444(9) Uani 1 1 d .
H21A H 0.8374 0.3515 0.0031 0.044 Uiso 1 1 calc R
H21B H 0.8158 0.4329 0.0099 0.044 Uiso 1 1 calc R
H21C H 0.8397 0.3836 0.1196 0.044 Uiso 1 1 calc R
C22 C 0.91953(17) 0.4355(2) -0.0315(3) 0.0481(9) Uani 1 1 d .
H22A H 0.9615 0.4501 -0.0128 0.048 Uiso 1 1 calc R
H22B H 0.8927 0.4741 -0.0744 0.048 Uiso 1 1 calc R
H22C H 0.9115 0.3909 -0.0760 0.048 Uiso 1 1 calc R
C23 C 0.7933(2) -0.0249(2) 0.2400(4) 0.0613(12) Uani 1 1 d .
H23A H 0.7778 -0.0049 0.1643 0.061 Uiso 1 1 calc R
H23B H 0.7674 -0.0649 0.2448 0.061 Uiso 1 1 calc R
H23C H 0.8344 -0.0429 0.2575 0.061 Uiso 1 1 calc R
C24 C 0.72896(16) 0.0586(2) 0.2957(4) 0.0577(11) Uani 1 1 d .
H24A H 0.7278 0.0937 0.3517 0.058 Uiso 1 1 calc R
H24B H 0.7040 0.0166 0.2962 0.058 Uiso 1 1 calc R
H24C H 0.7134 0.0813 0.2218 0.058 Uiso 1 1 calc R
C25 C 0.83567(16) 0.2723(2) 0.5353(3) 0.0443(9) Uani 1 1 d .
H25A H 0.8391 0.3140 0.5841 0.044 Uiso 1 1 calc R
H25B H 0.8478 0.2282 0.5805 0.044 Uiso 1 1 calc R
H25C H 0.7938 0.2674 0.4832 0.044 Uiso 1 1 calc R
C26 C 0.80424(17) 0.23825(19) -0.1899(3) 0.0462(9) Uani 1 1 d .
H26 H 0.7778 0.2529 -0.2621 0.046 Uiso 1 1 calc R
C27 C 0.86574(18) 0.2391(2) -0.1627(3) 0.0522(10) Uani 1 1 d .
H27 H 0.8817 0.2542 -0.2164 0.052 Uiso 1 1 calc R
C28 C 0.81804(18) 0.0014(2) 0.4389(3) 0.0545(11) Uani 1 1 d .
H28A H 0.8606 -0.0115 0.4592 0.054 Uiso 1 1 calc R
H28B H 0.7949 -0.0422 0.4400 0.054 Uiso 1 1 calc R
H28C H 0.8142 0.0368 0.4924 0.054 Uiso 1 1 calc R
C1S C 0.99945(18) 0.0401(5) 0.5379(4) 0.293(12) Uani 1 1 d RD
C2S C 0.9997(2) 0.0442(4) 0.6565(4) 0.326(11) Uani 1 1 d RD
C3S C 1.0000(3) 0.0961(3) 0.7500(4) 0.41(2) Uani 1 2 d SRD

loop_
_atom_site_aniso_label
_atom_site_aniso_U_11
_atom_site_aniso_U_22
_atom_site_aniso_U_33
_atom_site_aniso_U_23
_atom_site_aniso_U_13
_atom_site_aniso_U_12
Zr1 0.01909(19) 0.01785(19) 0.0261(2) 0.000 0.01118(17) 0.000
S2 0.0258(4) 0.0253(4) 0.0251(4) -0.0024(3) 0.0132(3) -0.0005(3)
O3 0.0264(10) 0.0242(10) 0.0324(12) -0.0070(9) 0.0173(10) -0.0065(8)
O4 0.0271(11) 0.0275(11) 0.0383(14) 0.0070(9) 0.0113(10) 0.0062(9)
C5 0.0208(14) 0.0211(14) 0.0257(16) 0.0013(12) 0.0098(13) 0.0007(11)
C6 0.0244(14) 0.0250(15) 0.0242(16) 0.0003(12) 0.0110(13) 0.0003(12)
C7 0.0293(16) 0.0221(14) 0.0236(17) -0.0032(12) 0.0071(13) -0.0036(12)
C8 0.0192(13) 0.0252(14) 0.0216(16) 0.0009(11) 0.0070(12) 0.0005(11)
C9 0.0270(15) 0.0273(16) 0.0241(17) 0.0020(12) 0.0076(14) -0.0046(12)
C10 0.0329(15) 0.0218(14) 0.0253(16) -0.0066(13) 0.0121(13) -0.0044(13)
C11 0.0277(15) 0.0327(17) 0.0271(17) -0.0061(13) 0.0142(14) -0.0008(12)
C12 0.0344(16) 0.0301(15) 0.0359(18) -0.0043(15) 0.0158(15) -0.0058(15)
C13 0.0319(17) 0.057(2) 0.0296(19) -0.0006(15) 0.0124(16) -0.0083(15)
C14 0.0235(15) 0.0348(17) 0.0236(17) 0.0048(13) 0.0098(13) -0.0030(13)
C15 0.0357(18) 0.0328(18) 0.038(2) 0.0024(14) 0.0146(16) -0.0125(14)
C16 0.0406(19) 0.0286(16) 0.038(2) -0.0063(14) 0.0176(16) 0.0066(14)
C17 0.0328(17) 0.047(2) 0.0329(19) -0.0121(15) 0.0080(15) -0.0016(15)
C18 0.056(2) 0.0315(18) 0.049(2) 0.0005(16) 0.004(2) 0.0119(17)
C19 0.0287(16) 0.0229(15) 0.0361(19) 0.0050(13) 0.0069(15) 0.0032(13)
C20 0.0310(17) 0.0376(19) 0.041(2) -0.0039(15) 0.0025(16) -0.0034(14)
C21 0.0278(17) 0.042(2) 0.060(3) 0.0004(18) 0.0125(17) 0.0050(15)
C22 0.051(2) 0.048(2) 0.045(2) 0.0114(17) 0.0186(19) 0.0001(18)
C23 0.079(3) 0.042(2) 0.072(3) -0.014(2) 0.039(3) -0.033(2)
C24 0.040(2) 0.056(2) 0.076(3) 0.007(2) 0.021(2) -0.0177(18)
C25 0.050(2) 0.053(2) 0.042(2) -0.0162(17) 0.0311(19) -0.0101(17)
C26 0.054(2) 0.046(2) 0.026(2) -0.0011(15) -0.0005(18) -0.0054(18)
C27 0.056(3) 0.072(3) 0.028(2) 0.0038(18) 0.0147(19) -0.015(2)
C28 0.068(3) 0.040(2) 0.055(3) 0.0155(18) 0.022(2) -0.0156(19)
C1S 0.122(7) 0.31(2) 0.39(3) 0.16(2) 0.041(13) -0.024(13)
C2S 0.32(2) 0.33(2) 0.240(18) 0.042(17) -0.005(18) -0.035(19)
C3S 0.61(6) 0.16(2) 0.49(5) 0.000 0.25(5) 0.000

loop_
_atom_type_symbol
_atom_type_description
_atom_type_scat_dispersion_real
_atom_type_scat_dispersion_imag
_atom_type_scat_source
C C 0.0033 0.0016 'International Tables Vol C Tables 4.2.6.8 and 6.1.1.4'
H H 0.0000 0.0000 'International Tables Vol C Tables 4.2.6.8 and 6.1.1.4'
O O 0.0106 0.0060 'International Tables Vol C Tables 4.2.6.8 and 6.1.1.4'
Zr Zr -2.9673 0.5597 'International Tables Vol C Tables 4.2.6.8 and 6.1.1.4'
S S 0.1246 0.1234 'International Tables Vol C Tables 4.2.6.8 and 6.1.1.4'

loop_
_geom_angle_atom_site_label_1
_geom_angle_atom_site_label_2
_geom_angle_atom_site_label_3
_geom_angle
_geom_angle_site_symmetry_1
_geom_angle_site_symmetry_3
_geom_angle_publ_flag
O4 Zr1 O4 105.85(13) . 2_755 no
O4 Zr1 O3 100.89(8) . . no
O4 Zr1 O3 98.75(8) 2_755 . no
O4 Zr1 O3 98.75(8) . 2_755 no
O4 Zr1 O3 100.89(8) 2_755 2_755 no
O3 Zr1 O3 147.14(11) . 2_755 no
O4 Zr1 S2 95.60(6) . . no
O4 Zr1 S2 157.02(7) 2_755 . no
O3 Zr1 S2 68.57(5) . . no
O3 Zr1 S2 83.55(6) 2_755 . no
O4 Zr1 S2 157.02(7) . 2_755 no
O4 Zr1 S2 95.60(6) 2_755 2_755 no
O3 Zr1 S2 83.55(6) . 2_755 no
O3 Zr1 S2 68.57(5) 2_755 2_755 no
S2 Zr1 S2 64.78(3) . 2_755 no
C6 S2 C10 105.79(13) . . no
C6 S2 Zr1 94.69(10) . . no
C10 S2 Zr1 104.57(10) . . no
C5 O3 Zr1 139.34(18) . . no
C19 O4 Zr1 165.6(2) . . no
O3 C5 C6 120.4(3) . . no
O3 C5 C8 121.1(2) . . no
C6 C5 C8 118.5(3) . . no
C7 C6 C5 121.6(3) . . no
C7 C6 S2 121.4(2) . . no
C5 C6 S2 116.9(2) . . no
C9 C7 C6 121.1(3) . . no
C9 C7 H7 119.5 . . no
C6 C7 H7 119.5 . . no
C14 C8 C5 117.2(3) . . no
C14 C8 C11 122.6(3) . . no
C5 C8 C11 120.2(2) . . no
C7 C9 C14 116.7(3) . . no
C7 C9 C15 123.6(3) . . no
C14 C9 C15 119.7(3) . . no
C12 C10 C13 119.9(3) . . no
C12 C10 S2 124.9(2) . . no
C13 C10 S2 115.1(2) . . no
C25 C11 C16 107.5(3) . . no
C25 C11 C17 107.8(3) . . no
C16 C11 C17 109.9(3) . . no
C25 C11 C8 111.4(3) . . no
C16 C11 C8 109.5(2) . . no
C17 C11 C8 110.7(2) . . no
C10 C12 C20 119.6(3) . . no
C10 C12 H12 120.2 . . no
C20 C12 H12 120.2 . . no
C27 C13 C10 119.9(3) . . no
C27 C13 H13 120.0 . . no
C10 C13 H13 120.0 . . no
C8 C14 C9 124.6(3) . . no
C8 C14 H14 117.7 . . no
C9 C14 H14 117.7 . . no
C28 C15 C23 108.2(3) . . no
C28 C15 C9 110.5(3) . . no
C23 C15 C9 112.1(3) . . no
C28 C15 C24 108.7(3) . . no
C23 C15 C24 108.0(3) . . no
C9 C15 C24 109.3(3) . . no
C11 C16 H16A 109.5 . . no
C11 C16 H16B 109.5 . . no
H16A C16 H16B 109.5 . . no
C11 C16 H16C 109.5 . . no
H16A C16 H16C 109.5 . . no
H16B C16 H16C 109.5 . . no
C11 C17 H17A 109.5 . . no
C11 C17 H17B 109.5 . . no
H17A C17 H17B 109.5 . . no
C11 C17 H17C 109.5 . . no
H17A C17 H17C 109.5 . . no
H17B C17 H17C 109.5 . . no
C19 C18 H18A 109.5 . . no
C19 C18 H18B 109.5 . . no
H18A C18 H18B 109.5 . . no
C19 C18 H18C 109.5 . . no
H18A C18 H18C 109.5 . . no
H18B C18 H18C 109.5 . . no
O4 C19 C22 108.2(3) . . no
O4 C19 C21 108.0(2) . . no
C22 C19 C21 111.3(3) . . no
O4 C19 C18 108.1(3) . . no
C22 C19 C18 110.8(3) . . no
C21 C19 C18 110.2(3) . . no
C26 C20 C12 120.6(3) . . no
C26 C20 H20 119.7 . . no
C12 C20 H20 119.7 . . no
C19 C21 H21A 109.5 . . no
C19 C21 H21B 109.5 . . no
H21A C21 H21B 109.5 . . no
C19 C21 H21C 109.5 . . no
H21A C21 H21C 109.5 . . no
H21B C21 H21C 109.5 . . no
C19 C22 H22A 109.5 . . no
C19 C22 H22B 109.5 . . no
H22A C22 H22B 109.5 . . no
C19 C22 H22C 109.5 . . no
H22A C22 H22C 109.5 . . no
H22B C22 H22C 109.5 . . no
C15 C23 H23A 109.5 . . no
C15 C23 H23B 109.5 . . no
H23A C23 H23B 109.5 . . no
C15 C23 H23C 109.5 . . no
H23A C23 H23C 109.5 . . no
H23B C23 H23C 109.5 . . no
C15 C24 H24A 109.5 . . no
C15 C24 H24B 109.5 . . no
H24A C24 H24B 109.5 . . no
C15 C24 H24C 109.5 . . no
H24A C24 H24C 109.5 . . no
H24B C24 H24C 109.5 . . no
C11 C25 H25A 109.5 . . no
C11 C25 H25B 109.5 . . no
H25A C25 H25B 109.5 . . no
C11 C25 H25C 109.5 . . no
H25A C25 H25C 109.5 . . no
H25B C25 H25C 109.5 . . no
C20 C26 C27 119.7(3) . . no
C20 C26 H26 120.2 . . no
C27 C26 H26 120.2 . . no
C13 C27 C26 120.3(4) . . no
C13 C27 H27 119.9 . . no
C26 C27 H27 119.9 . . no
C15 C28 H28A 109.5 . . no
C15 C28 H28B 109.5 . . no
H28A C28 H28B 109.5 . . no
C15 C28 H28C 109.5 . . no
H28A C28 H28C 109.5 . . no
H28B C28 H28C 109.5 . . no
C2S C1S C1S 126.6(3) . 5_756 no
C1S C2S C3S 144.4 . . no
C2S C3S C2S 103.1(2) 2_756 . no

loop_
_geom_bond_atom_site_label_1
_geom_bond_atom_site_label_2
_geom_bond_distance
_geom_bond_site_symmetry_2
_geom_bond_publ_flag
Zr1 O4 1.9042(19) . no
Zr1 O4 1.9042(19) 2_755 no
Zr1 O3 2.0221(19) . no
Zr1 O3 2.0221(19) 2_755 no
Zr1 S2 2.9646(8) . no
Zr1 S2 2.9646(8) 2_755 no
S2 C6 1.775(3) . no
S2 C10 1.781(3) . no
O3 C5 1.331(3) . no
O4 C19 1.418(3) . no
C5 C6 1.405(4) . no
C5 C8 1.418(4) . no
C6 C7 1.383(4) . no
C7 C9 1.377(4) . no
C7 H7 0.9500 . no
C8 C14 1.384(4) . no
C8 C11 1.535(4) . no
C9 C14 1.403(4) . no
C9 C15 1.530(4) . no
C10 C12 1.378(4) . no
C10 C13 1.381(4) . no
C11 C25 1.529(4) . no
C11 C16 1.529(4) . no
C11 C17 1.535(4) . no
C12 C20 1.387(5) . no
C12 H12 0.9500 . no
C13 C27 1.379(5) . no
C13 H13 0.9500 . no
C14 H14 0.9500 . no
C15 C28 1.518(5) . no
C15 C23 1.523(5) . no
C15 C24 1.530(5) . no
C16 H16A 0.9800 . no
C16 H16B 0.9800 . no
C16 H16C 0.9800 . no
C17 H17A 0.9800 . no
C17 H17B 0.9800 . no
C17 H17C 0.9800 . no
C18 C19 1.528(4) . no
C18 H18A 0.9800 . no
C18 H18B 0.9800 . no
C18 H18C 0.9800 . no
C19 C22 1.510(5) . no
C19 C21 1.521(4) . no
C20 C26 1.368(5) . no
C20 H20 0.9500 . no
C21 H21A 0.9800 . no
C21 H21B 0.9800 . no
C21 H21C 0.9800 . no
C22 H22A 0.9800 . no
C22 H22B 0.9800 . no
C22 H22C 0.9800 . no
C23 H23A 0.9800 . no
C23 H23B 0.9800 . no
C23 H23C 0.9800 . no
C24 H24A 0.9800 . no
C24 H24B 0.9800 . no
C24 H24C 0.9800 . no
C25 H25A 0.9800 . no
C25 H25B 0.9800 . no
C25 H25C 0.9800 . no
C26 C27 1.379(5) . no
C26 H26 0.9500 . no
C27 H27 0.9500 . no
C28 H28A 0.9800 . no
C28 H28B 0.9800 . no
C28 H28C 0.9800 . no
C1S C2S 1.5337 . no
C1S C1S 1.782(19) 5_756 no
C2S C3S 1.5403(10) . no
C3S C2S 1.540(10) 2_756 no

loop_
_geom_torsion_atom_site_label_1
_geom_torsion_atom_site_label_2
_geom_torsion_atom_site_label_3
_geom_torsion_atom_site_label_4
_geom_torsion
_geom_torsion_site_symmetry_1
_geom_torsion_site_symmetry_4
_geom_torsion_publ_flag
O4 Zr1 S2 C6 -101.75(11) . . no
O4 Zr1 S2 C6 57.31(19) 2_755 . no
O3 Zr1 S2 C6 -2.22(11) . . no
O3 Zr1 S2 C6 160.04(11) 2_755 . no
S2 Zr1 S2 C6 90.73(10) 2_755 . no
O4 Zr1 S2 C10 5.91(12) . . no
O4 Zr1 S2 C10 164.97(19) 2_755 . no
O3 Zr1 S2 C10 105.44(12) . . no
O3 Zr1 S2 C10 -92.29(11) 2_755 . no
S2 Zr1 S2 C10 -161.61(11) 2_755 . no
O4 Zr1 O3 C5 93.8(3) . . no
O4 Zr1 O3 C5 -158.0(3) 2_755 . no
O3 Zr1 O3 C5 -31.8(3) 2_755 . no
S2 Zr1 O3 C5 2.1(3) . . no
S2 Zr1 O3 C5 -63.3(3) 2_755 . no
O4 Zr1 O4 C19 -51.2(7) 2_755 . no
O3 Zr1 O4 C19 51.3(8) . . no
O3 Zr1 O4 C19 -155.2(8) 2_755 . no
S2 Zr1 O4 C19 120.5(8) . . no
S2 Zr1 O4 C19 150.5(7) 2_755 . no
Zr1 O3 C5 C6 -0.6(4) . . no
Zr1 O3 C5 C8 178.9(2) . . no
O3 C5 C6 C7 174.0(3) . . no
C8 C5 C6 C7 -5.5(4) . . no
O3 C5 C6 S2 -2.6(4) . . no
C8 C5 C6 S2 177.9(2) . . no
C10 S2 C6 C7 79.9(3) . . no
Zr1 S2 C6 C7 -173.5(2) . . no
C10 S2 C6 C5 -103.6(2) . . no
Zr1 S2 C6 C5 3.0(2) . . no
C5 C6 C7 C9 2.9(4) . . no
S2 C6 C7 C9 179.3(2) . . no
O3 C5 C8 C14 -175.1(2) . . no
C6 C5 C8 C14 4.4(4) . . no
O3 C5 C8 C11 6.4(4) . . no
C6 C5 C8 C11 -174.1(3) . . no
C6 C7 C9 C14 0.8(4) . . no
C6 C7 C9 C15 -178.8(3) . . no
C6 S2 C10 C12 -14.1(3) . . no
Zr1 S2 C10 C12 -113.3(3) . . no
C6 S2 C10 C13 168.0(2) . . no
Zr1 S2 C10 C13 68.7(2) . . no
C14 C8 C11 C25 -2.0(4) . . no
C5 C8 C11 C25 176.4(3) . . no
C14 C8 C11 C16 -120.8(3) . . no
C5 C8 C11 C16 57.7(3) . . no
C14 C8 C11 C17 117.9(3) . . no
C5 C8 C11 C17 -63.7(4) . . no
C13 C10 C12 C20 -0.9(5) . . no
S2 C10 C12 C20 -178.7(2) . . no
C12 C10 C13 C27 1.0(5) . . no
S2 C10 C13 C27 179.1(3) . . no
C5 C8 C14 C9 -0.8(4) . . no
C11 C8 C14 C9 177.6(3) . . no
C7 C9 C14 C8 -1.8(4) . . no
C15 C9 C14 C8 177.8(3) . . no
C7 C9 C15 C28 121.2(3) . . no
C14 C9 C15 C28 -58.4(4) . . no
C7 C9 C15 C23 0.5(5) . . no
C14 C9 C15 C23 -179.1(3) . . no
C7 C9 C15 C24 -119.2(4) . . no
C14 C9 C15 C24 61.2(4) . . no
Zr1 O4 C19 C22 156.7(7) . . no
Zr1 O4 C19 C21 -82.7(8) . . no
Zr1 O4 C19 C18 36.6(9) . . no
C10 C12 C20 C26 0.2(5) . . no
C12 C20 C26 C27 0.4(5) . . no
C10 C13 C27 C26 -0.5(6) . . no
C20 C26 C27 C13 -0.2(6) . . no
C1S C1S C2S C3S 178.7(4) 5_756 . no
C1S C2S C3S C2S -179.7(5) . 2_756 no
